data_7125315
loop_
_publ_author_name
'B\"ohnke, Julian'
'Braunschweig, Holger'
'Dei\&senberger, Andrea'
'Dellermann, Theresa'
'Dewhurst, Rian D.'
'Jim\'enez-Halla, J Oscar C'
'Kachel, Stephanie'
'Kelch, Hauke'
'Prieschl, Dominic'

_publ_section_title
;
 Alkylideneborate zwitterions and C-C coupling by atypical diboration of
 electron-rich alkynes.
;
_journal_issue 89
_journal_name_full 'Chemical communications (Cambridge, England)'
_journal_page_first 12132
_journal_page_last 12135
_journal_paper_doi 10.1039/c7cc07409c
_journal_volume 53
_journal_year 2017
_chemical_formula_moiety 'C42 H62 B2 F2 N4'
_chemical_formula_sum 'C42 H62 B2 F2 N4'
_chemical_formula_weight 682.57
_space_group_crystal_system monoclinic
_space_group_IT_number 14
_space_group_name_Hall '-P 2yn'
_space_group_name_H-M_alt 'P 1 21/n 1'
_atom_sites_solution_hydrogens geom
_atom_sites_solution_primary iterative
_atom_sites_solution_secondary difmap
_audit_creation_method SHELXL-2014/6
_audit_update_record
;
2017-07-05 deposited with the CCDC.
2017-10-11 downloaded from the CCDC.
;
_cell_angle_alpha 90
_cell_angle_beta 106.09(2)
_cell_angle_gamma 90
_cell_formula_units_Z 4
_cell_length_a 9.595(4)
_cell_length_b 24.297(10)
_cell_length_c 16.928(11)
_cell_measurement_reflns_used 9928
_cell_measurement_temperature 100(2)
_cell_measurement_theta_max 26.74
_cell_measurement_theta_min 2.50
_cell_volume 3792(3)
_computing_cell_refinement 'Saint+ ver. V8.34A (Bruker AXS)'
_computing_data_collection 'APEX2 ver. 2014.9 (Bruker AXS)'
_computing_data_reduction 'Saint+ ver. V8.34A (Bruker AXS)'
_computing_molecular_graphics 'ShelXLe (Huebschle et all, 2011)'
_computing_publication_material 'SHELXL-2014/6 (Sheldrick, 2014)'
_computing_structure_refinement 'SHELXL-2014/6 (Sheldrick, 2014)'
_computing_structure_solution 'SHELXT (Sheldrick, 2014)'
_diffrn_ambient_temperature 100(2)
_diffrn_detector 'CMOS area detector (Photon 100)'
_diffrn_detector_area_resol_mean 10.24
_diffrn_measured_fraction_theta_full 0.993
_diffrn_measured_fraction_theta_max 0.993
_diffrn_measurement_device_type 'Bruker D8 Quest'
_diffrn_measurement_method '\f and \w scans'
_diffrn_radiation_monochromator 'multi-layer mirror'
_diffrn_radiation_type MoK\a
_diffrn_radiation_wavelength 0.71073
_diffrn_reflns_av_R_equivalents 0.0435
_diffrn_reflns_av_unetI/netI 0.0306
_diffrn_reflns_Laue_measured_fraction_full 0.993
_diffrn_reflns_Laue_measured_fraction_max 0.993
_diffrn_reflns_limit_h_max 11
_diffrn_reflns_limit_h_min -11
_diffrn_reflns_limit_k_max 30
_diffrn_reflns_limit_k_min -30
_diffrn_reflns_limit_l_max 20
_diffrn_reflns_limit_l_min -21
_diffrn_reflns_number 39915
_diffrn_reflns_point_group_measured_fraction_full 0.993
_diffrn_reflns_point_group_measured_fraction_max 0.993
_diffrn_reflns_theta_full 26.000
_diffrn_reflns_theta_max 26.372
_diffrn_reflns_theta_min 2.217
_diffrn_source 'microfocus sealed tube (Incoatec ImS)'
_exptl_absorpt_coefficient_mu 0.076
_exptl_absorpt_correction_T_max 0.7454
_exptl_absorpt_correction_T_min 0.6714
_exptl_absorpt_correction_type multi-scan
_exptl_absorpt_process_details 'SadAbs 2014/5 (Bruker AXS)'
_exptl_crystal_colour colourless
_exptl_crystal_density_diffrn 1.196
_exptl_crystal_description block
_exptl_crystal_F_000 1480
_exptl_crystal_size_max 0.212
_exptl_crystal_size_mid 0.19
_exptl_crystal_size_min 0.185
_refine_diff_density_max 0.338
_refine_diff_density_min -0.223
_refine_diff_density_rms 0.042
_refine_ls_extinction_method none
_refine_ls_goodness_of_fit_ref 1.023
_refine_ls_hydrogen_treatment constr
_refine_ls_matrix_type full
_refine_ls_number_parameters 457
_refine_ls_number_reflns 7690
_refine_ls_number_restraints 0
_refine_ls_restrained_S_all 1.023
_refine_ls_R_factor_all 0.0548
_refine_ls_R_factor_gt 0.0405
_refine_ls_shift/su_max 0.000
_refine_ls_shift/su_mean 0.000
_refine_ls_structure_factor_coef Fsqd
_refine_ls_weighting_details 'w=1/[\s^2^(Fo^2^)+(0.0431P)^2^+1.8764P] where P=(Fo^2^+2Fc^2^)/3'
_refine_ls_weighting_scheme calc
_refine_ls_wR_factor_gt 0.0942
_refine_ls_wR_factor_ref 0.1028
_reflns_Friedel_coverage 0.000
_reflns_number_gt 6223
_reflns_number_total 7690
_reflns_threshold_expression 'I > 2\s(I)'
_cod_data_source_file c7cc07409c2.cif
_cod_data_source_block 5
_cod_original_sg_symbol_H-M 'P 21/n'
_cod_database_code 7125315
_shelx_space_group_comment
;
The symmetry employed for this shelxl refinement is uniquely defined
by the following loop, which should always be used as a source of
symmetry information in preference to the above space-group names.
They are only intended as comments.
;
_shelx_estimated_absorpt_t_min 0.984
_shelx_estimated_absorpt_t_max 0.986
_shelxl_version_number 2014/6

loop_
_space_group_symop_operation_xyz
'x, y, z'
'-x+1/2, y+1/2, -z+1/2'
'-x, -y, -z'
'x-1/2, -y-1/2, z-1/2'

loop_
_atom_site_label
_atom_site_type_symbol
_atom_site_fract_x
_atom_site_fract_y
_atom_site_fract_z
_atom_site_U_iso_or_equiv
_atom_site_adp_type
_atom_site_occupancy
_atom_site_site_symmetry_order
_atom_site_calc_flag
_atom_site_refinement_flags_posn
_atom_site_refinement_flags_adp
F1 F 0.97348(8) 0.40247(3) 0.43983(5) 0.02039(18) Uani 1 1 d . .
C1 C 0.38667(14) 0.25510(5) 0.34134(8) 0.0139(3) Uani 1 1 d . .
N1 N 0.42815(11) 0.35818(4) 0.47707(7) 0.0132(2) Uani 1 1 d . .
B1 B 0.46846(15) 0.31401(6) 0.33208(9) 0.0123(3) Uani 1 1 d . .
F2 F 0.92943(8) 0.31917(3) 0.48994(5) 0.01948(18) Uani 1 1 d . .
C2 C 0.25785(14) 0.23549(6) 0.28465(8) 0.0169(3) Uani 1 1 d . .
N2 N 0.72309(12) 0.26164(4) 0.32749(7) 0.0155(2) Uani 1 1 d . .
B2 B 0.86827(16) 0.36569(6) 0.44738(10) 0.0150(3) Uani 1 1 d . .
N4 N 0.70745(13) 0.39354(5) 0.29344(7) 0.0181(2) Uani 1 1 d . .
C4 C 0.21029(15) 0.18139(6) 0.29005(9) 0.0212(3) Uani 1 1 d . .
H4 H 0.1264 0.1690 0.2496 0.025 Uiso 1 1 calc R U
N3 N 0.75992(11) 0.39421(4) 0.50050(7) 0.0126(2) Uani 1 1 d . .
C3 C 0.15938(15) 0.27007(6) 0.21755(9) 0.0244(3) Uani 1 1 d . .
H3A H 0.2047 0.2753 0.1729 0.037 Uiso 1 1 calc R U
H3B H 0.1436 0.3060 0.2401 0.037 Uiso 1 1 calc R U
H3C H 0.0661 0.2513 0.1963 0.037 Uiso 1 1 calc R U
C7 C 0.39680(16) 0.16587(6) 0.41182(10) 0.0212(3) Uani 1 1 d . .
H7 H 0.4425 0.1430 0.4571 0.025 Uiso 1 1 calc R U
C6 C 0.22877(19) 0.08670(6) 0.35377(13) 0.0373(4) Uani 1 1 d . .
H6A H 0.1516 0.0787 0.3035 0.056 Uiso 1 1 calc R U
H6B H 0.1916 0.0817 0.4017 0.056 Uiso 1 1 calc R U
H6C H 0.3103 0.0616 0.3578 0.056 Uiso 1 1 calc R U
C5 C 0.27934(16) 0.14533(6) 0.35124(10) 0.0237(3) Uani 1 1 d . .
C8 C 0.44960(14) 0.21892(5) 0.40817(9) 0.0160(3) Uani 1 1 d . .
C9 C 0.57376(15) 0.23570(5) 0.48143(8) 0.0180(3) Uani 1 1 d . .
H9A H 0.6524 0.2514 0.4620 0.027 Uiso 1 1 calc R U
H9B H 0.6096 0.2033 0.5155 0.027 Uiso 1 1 calc R U
H9C H 0.5395 0.2632 0.5141 0.027 Uiso 1 1 calc R U
C10 C 0.39508(14) 0.35120(5) 0.24634(8) 0.0156(3) Uani 1 1 d . .
C11 C 0.41312(15) 0.33648(6) 0.16863(9) 0.0183(3) Uani 1 1 d . .
C12 C 0.49003(17) 0.28472(6) 0.15492(9) 0.0248(3) Uani 1 1 d . .
H12A H 0.4654 0.2767 0.0959 0.037 Uiso 1 1 calc R U
H12B H 0.4595 0.2540 0.1837 0.037 Uiso 1 1 calc R U
H12C H 0.5951 0.2899 0.1762 0.037 Uiso 1 1 calc R U
C13 C 0.35501(16) 0.36778(6) 0.09812(9) 0.0224(3) Uani 1 1 d . .
H13 H 0.3734 0.3568 0.0481 0.027 Uiso 1 1 calc R U
C14 C 0.27157(18) 0.41431(6) 0.09813(9) 0.0260(3) Uani 1 1 d . .
C15 C 0.2101(2) 0.44808(7) 0.02141(10) 0.0413(5) Uani 1 1 d . .
H15A H 0.1958 0.4245 -0.0271 0.062 Uiso 1 1 calc R U
H15B H 0.2777 0.4778 0.0188 0.062 Uiso 1 1 calc R U
H15C H 0.1168 0.4639 0.0228 0.062 Uiso 1 1 calc R U
C16 C 0.24880(17) 0.42845(6) 0.17243(9) 0.0239(3) Uani 1 1 d . .
H16 H 0.1900 0.4596 0.1746 0.029 Uiso 1 1 calc R U
C17 C 0.30878(15) 0.39882(5) 0.24489(9) 0.0186(3) Uani 1 1 d . .
C18 C 0.27005(17) 0.42109(6) 0.31903(9) 0.0245(3) Uani 1 1 d . .
H18A H 0.1924 0.4484 0.3015 0.037 Uiso 1 1 calc R U
H18B H 0.3556 0.4385 0.3561 0.037 Uiso 1 1 calc R U
H18C H 0.2369 0.3909 0.3477 0.037 Uiso 1 1 calc R U
C19 C 0.50621(14) 0.35296(5) 0.41917(8) 0.0120(3) Uani 1 1 d . .
C20 C 0.29659(14) 0.32630(5) 0.47418(9) 0.0165(3) Uani 1 1 d . .
H20A H 0.2989 0.2910 0.4453 0.020 Uiso 1 1 calc R U
H20B H 0.2099 0.3471 0.4432 0.020 Uiso 1 1 calc R U
C21 C 0.28696(15) 0.31497(6) 0.56128(9) 0.0213(3) Uani 1 1 d . .
H21A H 0.1986 0.2932 0.5587 0.026 Uiso 1 1 calc R U
H21B H 0.3721 0.2931 0.5915 0.026 Uiso 1 1 calc R U
C22 C 0.28211(15) 0.36871(6) 0.60686(9) 0.0226(3) Uani 1 1 d . .
H22A H 0.2834 0.3607 0.6644 0.027 Uiso 1 1 calc R U
H22B H 0.1912 0.3886 0.5803 0.027 Uiso 1 1 calc R U
C23 C 0.41196(15) 0.40457(6) 0.60584(9) 0.0197(3) Uani 1 1 d . .
H23A H 0.4014 0.4412 0.6290 0.024 Uiso 1 1 calc R U
H23B H 0.5020 0.3875 0.6404 0.024 Uiso 1 1 calc R U
C24 C 0.42253(14) 0.41099(5) 0.51816(8) 0.0156(3) Uani 1 1 d . .
H24A H 0.3376 0.4321 0.4858 0.019 Uiso 1 1 calc R U
H24B H 0.5107 0.4324 0.5192 0.019 Uiso 1 1 calc R U
C25 C 0.64806(14) 0.30475(5) 0.33773(8) 0.0139(3) Uani 1 1 d . .
C26 C 0.65979(15) 0.20739(5) 0.29630(9) 0.0180(3) Uani 1 1 d . .
H26A H 0.6721 0.2012 0.2408 0.022 Uiso 1 1 calc R U
H26B H 0.5545 0.2079 0.2912 0.022 Uiso 1 1 calc R U
C27 C 0.72976(16) 0.15997(6) 0.35225(9) 0.0220(3) Uani 1 1 d . .
H27A H 0.7066 0.1635 0.4055 0.026 Uiso 1 1 calc R U
H27B H 0.6883 0.1248 0.3268 0.026 Uiso 1 1 calc R U
C28 C 0.89373(16) 0.15869(6) 0.36763(10) 0.0243(3) Uani 1 1 d . .
H28A H 0.9182 0.1492 0.3162 0.029 Uiso 1 1 calc R U
H28B H 0.9364 0.1303 0.4093 0.029 Uiso 1 1 calc R U
C29 C 0.95556(16) 0.21501(6) 0.39791(9) 0.0232(3) Uani 1 1 d . .
H29A H 0.9409 0.2223 0.4526 0.028 Uiso 1 1 calc R U
H29B H 1.0612 0.2153 0.4039 0.028 Uiso 1 1 calc R U
C30 C 0.88277(14) 0.26005(6) 0.33839(9) 0.0191(3) Uani 1 1 d . .
H30A H 0.9255 0.2961 0.3593 0.023 Uiso 1 1 calc R U
H30B H 0.9013 0.2536 0.2844 0.023 Uiso 1 1 calc R U
C31 C 0.63825(14) 0.37660(5) 0.42707(8) 0.0122(3) Uani 1 1 d . .
C32 C 0.76249(14) 0.36487(5) 0.57862(8) 0.0144(3) Uani 1 1 d . .
H32A H 0.7529 0.3248 0.5679 0.017 Uiso 1 1 calc R U
H32B H 0.6785 0.3769 0.5975 0.017 Uiso 1 1 calc R U
C33 C 0.90164(14) 0.37596(5) 0.64606(8) 0.0168(3) Uani 1 1 d . .
H33A H 0.9853 0.3612 0.6293 0.020 Uiso 1 1 calc R U
H33B H 0.8977 0.3568 0.6970 0.020 Uiso 1 1 calc R U
C34 C 0.92251(16) 0.43747(6) 0.66277(9) 0.0218(3) Uani 1 1 d . .
H34A H 0.8445 0.4516 0.6853 0.026 Uiso 1 1 calc R U
H34B H 1.0167 0.4441 0.7040 0.026 Uiso 1 1 calc R U
C35 C 0.91897(15) 0.46778(5) 0.58348(9) 0.0185(3) Uani 1 1 d . .
H35A H 1.0044 0.4570 0.5651 0.022 Uiso 1 1 calc R U
H35B H 0.9247 0.5079 0.5940 0.022 Uiso 1 1 calc R U
C36 C 0.78106(14) 0.45492(5) 0.51574(8) 0.0155(3) Uani 1 1 d . .
H36A H 0.6965 0.4700 0.5313 0.019 Uiso 1 1 calc R U
H36B H 0.7857 0.4733 0.4643 0.019 Uiso 1 1 calc R U
C37 C 0.72410(14) 0.35910(5) 0.36881(8) 0.0138(3) Uani 1 1 d . .
C38 C 0.68309(17) 0.45188(6) 0.30169(9) 0.0228(3) Uani 1 1 d . .
H38A H 0.7739 0.4693 0.3346 0.027 Uiso 1 1 calc R U
H38B H 0.6084 0.4571 0.3313 0.027 Uiso 1 1 calc R U
C39 C 0.6337(2) 0.47968(7) 0.21793(10) 0.0323(4) Uani 1 1 d . .
H39A H 0.5386 0.4645 0.1868 0.039 Uiso 1 1 calc R U
H39B H 0.6214 0.5196 0.2254 0.039 Uiso 1 1 calc R U
C40 C 0.7434(2) 0.47075(7) 0.16951(11) 0.0381(4) Uani 1 1 d . .
H40A H 0.8346 0.4903 0.1967 0.046 Uiso 1 1 calc R U
H40B H 0.7051 0.4859 0.1134 0.046 Uiso 1 1 calc R U
C41 C 0.7734(2) 0.40942(7) 0.16472(10) 0.0343(4) Uani 1 1 d . .
H41A H 0.8519 0.4040 0.1379 0.041 Uiso 1 1 calc R U
H41B H 0.6852 0.3908 0.1308 0.041 Uiso 1 1 calc R U
C42 C 0.81769(17) 0.38375(7) 0.25038(10) 0.0265(3) Uani 1 1 d . .
H42A H 0.8315 0.3436 0.2456 0.032 Uiso 1 1 calc R U
H42B H 0.9111 0.3997 0.2825 0.032 Uiso 1 1 calc R U

loop_
_atom_site_aniso_label
_atom_site_aniso_U_11
_atom_site_aniso_U_22
_atom_site_aniso_U_33
_atom_site_aniso_U_23
_atom_site_aniso_U_13
_atom_site_aniso_U_12
F1 0.0161(4) 0.0243(4) 0.0224(4) -0.0035(3) 0.0080(3) -0.0063(3)
C1 0.0149(6) 0.0144(6) 0.0140(7) -0.0024(5) 0.0065(5) -0.0013(5)
N1 0.0124(5) 0.0133(5) 0.0148(6) -0.0005(4) 0.0054(4) -0.0001(4)
B1 0.0119(7) 0.0131(7) 0.0120(7) 0.0001(5) 0.0033(5) -0.0011(5)
F2 0.0205(4) 0.0188(4) 0.0182(4) -0.0011(3) 0.0040(3) 0.0043(3)
C2 0.0173(7) 0.0210(7) 0.0143(7) -0.0043(5) 0.0075(5) -0.0034(5)
N2 0.0158(6) 0.0175(6) 0.0141(6) -0.0030(4) 0.0056(4) -0.0009(4)
B2 0.0139(7) 0.0166(7) 0.0155(8) -0.0021(6) 0.0062(6) -0.0005(5)
N4 0.0218(6) 0.0195(6) 0.0150(6) 0.0023(5) 0.0084(5) -0.0036(5)
C4 0.0199(7) 0.0218(7) 0.0245(8) -0.0097(6) 0.0106(6) -0.0073(5)
N3 0.0135(5) 0.0111(5) 0.0126(6) -0.0001(4) 0.0027(4) -0.0021(4)
C3 0.0185(7) 0.0339(8) 0.0183(7) 0.0005(6) 0.0010(6) -0.0106(6)
C7 0.0242(7) 0.0147(6) 0.0282(8) 0.0034(6) 0.0129(6) 0.0027(5)
C6 0.0359(9) 0.0176(8) 0.0614(13) -0.0030(8) 0.0187(9) -0.0067(6)
C5 0.0253(8) 0.0150(7) 0.0363(9) -0.0058(6) 0.0177(7) -0.0041(5)
C8 0.0171(6) 0.0148(6) 0.0179(7) -0.0011(5) 0.0080(5) 0.0015(5)
C9 0.0205(7) 0.0161(6) 0.0172(7) 0.0031(5) 0.0048(5) 0.0034(5)
C10 0.0160(6) 0.0156(6) 0.0140(7) 0.0008(5) 0.0023(5) -0.0049(5)
C11 0.0197(7) 0.0194(7) 0.0148(7) -0.0006(5) 0.0033(5) -0.0064(5)
C12 0.0306(8) 0.0306(8) 0.0127(7) -0.0018(6) 0.0051(6) 0.0037(6)
C13 0.0318(8) 0.0217(7) 0.0131(7) -0.0004(5) 0.0050(6) -0.0085(6)
C14 0.0402(9) 0.0174(7) 0.0157(7) 0.0022(6) 0.0001(6) -0.0071(6)
C15 0.0760(14) 0.0232(8) 0.0185(9) 0.0055(6) 0.0027(8) 0.0020(8)
C16 0.0330(8) 0.0149(7) 0.0198(8) 0.0019(6) 0.0007(6) 0.0011(6)
C17 0.0214(7) 0.0171(6) 0.0157(7) 0.0008(5) 0.0025(5) -0.0027(5)
C18 0.0294(8) 0.0223(7) 0.0208(8) 0.0043(6) 0.0054(6) 0.0119(6)
C19 0.0138(6) 0.0106(6) 0.0114(6) 0.0032(5) 0.0031(5) 0.0027(5)
C20 0.0120(6) 0.0177(6) 0.0208(7) -0.0001(5) 0.0060(5) -0.0008(5)
C21 0.0165(7) 0.0245(7) 0.0247(8) 0.0073(6) 0.0090(6) 0.0006(5)
C22 0.0183(7) 0.0353(8) 0.0158(7) 0.0028(6) 0.0074(6) 0.0025(6)
C23 0.0174(7) 0.0260(7) 0.0157(7) -0.0017(6) 0.0048(5) 0.0032(5)
C24 0.0158(6) 0.0150(6) 0.0167(7) -0.0012(5) 0.0055(5) 0.0014(5)
C25 0.0177(6) 0.0160(6) 0.0084(6) 0.0010(5) 0.0046(5) -0.0013(5)
C26 0.0192(7) 0.0166(6) 0.0188(7) -0.0054(5) 0.0060(5) -0.0007(5)
C27 0.0262(8) 0.0162(7) 0.0249(8) -0.0027(6) 0.0091(6) 0.0024(5)
C28 0.0254(8) 0.0234(7) 0.0242(8) -0.0031(6) 0.0070(6) 0.0073(6)
C29 0.0195(7) 0.0272(8) 0.0230(8) -0.0053(6) 0.0059(6) 0.0056(6)
C30 0.0154(7) 0.0238(7) 0.0204(7) -0.0056(6) 0.0085(5) 0.0002(5)
C31 0.0140(6) 0.0114(6) 0.0105(6) -0.0006(5) 0.0022(5) -0.0004(5)
C32 0.0135(6) 0.0156(6) 0.0147(7) 0.0017(5) 0.0051(5) -0.0012(5)
C33 0.0162(7) 0.0185(6) 0.0147(7) 0.0021(5) 0.0025(5) -0.0010(5)
C34 0.0235(7) 0.0221(7) 0.0171(7) -0.0030(6) 0.0011(6) -0.0042(6)
C35 0.0187(7) 0.0155(6) 0.0203(7) -0.0030(5) 0.0034(6) -0.0045(5)
C36 0.0173(7) 0.0122(6) 0.0168(7) -0.0002(5) 0.0044(5) -0.0014(5)
C37 0.0155(6) 0.0139(6) 0.0131(6) 0.0000(5) 0.0057(5) -0.0019(5)
C38 0.0312(8) 0.0194(7) 0.0174(7) 0.0021(6) 0.0063(6) -0.0060(6)
C39 0.0489(10) 0.0237(8) 0.0225(8) 0.0077(6) 0.0070(7) -0.0057(7)
C40 0.0584(12) 0.0362(9) 0.0212(9) 0.0057(7) 0.0133(8) -0.0193(8)
C41 0.0455(10) 0.0417(10) 0.0203(8) 0.0001(7) 0.0169(7) -0.0141(8)
C42 0.0278(8) 0.0339(8) 0.0222(8) 0.0008(6) 0.0142(6) -0.0060(6)

loop_
_atom_type_symbol
_atom_type_description
_atom_type_scat_dispersion_real
_atom_type_scat_dispersion_imag
_atom_type_scat_source
C C 0.0033 0.0016 'International Tables Vol C Tables 4.2.6.8 and 6.1.1.4'
H H 0.0000 0.0000 'International Tables Vol C Tables 4.2.6.8 and 6.1.1.4'
B B 0.0013 0.0007 'International Tables Vol C Tables 4.2.6.8 and 6.1.1.4'
N N 0.0061 0.0033 'International Tables Vol C Tables 4.2.6.8 and 6.1.1.4'
F F 0.0171 0.0103 'International Tables Vol C Tables 4.2.6.8 and 6.1.1.4'

loop_
_geom_angle_atom_site_label_1
_geom_angle_atom_site_label_2
_geom_angle_atom_site_label_3
_geom_angle
C2 C1 C8 115.24(12)
C2 C1 B1 124.80(12)
C8 C1 B1 119.89(11)
C19 N1 C24 120.66(11)
C19 N1 C20 123.52(11)
C24 N1 C20 109.41(10)
C1 B1 C10 116.55(11)
C1 B1 C19 112.94(11)
C10 B1 C19 112.59(11)
C1 B1 C25 112.08(10)
C10 B1 C25 106.94(10)
C19 B1 C25 93.16(9)
C4 C2 C1 120.54(13)
C4 C2 C3 114.97(12)
C1 C2 C3 124.45(12)
C25 N2 C26 124.82(11)
C25 N2 C30 126.01(11)
C26 N2 C30 109.00(10)
F1 B2 F2 111.24(12)
F1 B2 C37 117.54(12)
F2 B2 C37 118.97(11)
F1 B2 N3 110.82(11)
F2 B2 N3 106.95(11)
C37 B2 N3 88.09(10)
C38 N4 C42 111.44(11)
C38 N4 C37 116.51(11)
C42 N4 C37 114.41(11)
C5 C4 C2 123.19(13)
C5 C4 H4 118.4
C2 C4 H4 118.4
C32 N3 C36 110.35(10)
C32 N3 C31 114.30(10)
C36 N3 C31 117.12(10)
C32 N3 B2 114.25(10)
C36 N3 B2 114.72(10)
C31 N3 B2 84.02(10)
C2 C3 H3A 109.5
C2 C3 H3B 109.5
H3A C3 H3B 109.5
C2 C3 H3C 109.5
H3A C3 H3C 109.5
H3B C3 H3C 109.5
C5 C7 C8 122.03(14)
C5 C7 H7 119.0
C8 C7 H7 119.0
C5 C6 H6A 109.5
C5 C6 H6B 109.5
H6A C6 H6B 109.5
C5 C6 H6C 109.5
H6A C6 H6C 109.5
H6B C6 H6C 109.5
C4 C5 C7 116.69(13)
C4 C5 C6 122.00(15)
C7 C5 C6 121.29(15)
C7 C8 C1 121.73(13)
C7 C8 C9 115.16(12)
C1 C8 C9 123.07(12)
C8 C9 H9A 109.5
C8 C9 H9B 109.5
H9A C9 H9B 109.5
C8 C9 H9C 109.5
H9A C9 H9C 109.5
H9B C9 H9C 109.5
C17 C10 C11 114.19(12)
C17 C10 B1 123.61(12)
C11 C10 B1 122.19(12)
C13 C11 C10 122.23(14)
C13 C11 C12 114.81(13)
C10 C11 C12 122.90(12)
C11 C12 H12A 109.5
C11 C12 H12B 109.5
H12A C12 H12B 109.5
C11 C12 H12C 109.5
H12A C12 H12C 109.5
H12B C12 H12C 109.5
C14 C13 C11 122.61(14)
C14 C13 H13 118.7
C11 C13 H13 118.7
C16 C14 C13 116.19(13)
C16 C14 C15 121.73(15)
C13 C14 C15 122.07(15)
C14 C15 H15A 109.5
C14 C15 H15B 109.5
H15A C15 H15B 109.5
C14 C15 H15C 109.5
H15A C15 H15C 109.5
H15B C15 H15C 109.5
C14 C16 C17 122.70(14)
C14 C16 H16 118.7
C17 C16 H16 118.7
C16 C17 C10 122.03(14)
C16 C17 C18 114.14(13)
C10 C17 C18 123.81(12)
C17 C18 H18A 109.5
C17 C18 H18B 109.5
H18A C18 H18B 109.5
C17 C18 H18C 109.5
H18A C18 H18C 109.5
H18B C18 H18C 109.5
C31 C19 N1 123.94(12)
C31 C19 B1 106.72(11)
N1 C19 B1 129.17(11)
N1 C20 C21 110.11(11)
N1 C20 H20A 109.6
C21 C20 H20A 109.6
N1 C20 H20B 109.6
C21 C20 H20B 109.6
H20A C20 H20B 108.2
C22 C21 C20 110.66(12)
C22 C21 H21A 109.5
C20 C21 H21A 109.5
C22 C21 H21B 109.5
C20 C21 H21B 109.5
H21A C21 H21B 108.1
C21 C22 C23 110.14(12)
C21 C22 H22A 109.6
C23 C22 H22A 109.6
C21 C22 H22B 109.6
C23 C22 H22B 109.6
H22A C22 H22B 108.1
C24 C23 C22 110.17(12)
C24 C23 H23A 109.6
C22 C23 H23A 109.6
C24 C23 H23B 109.6
C22 C23 H23B 109.6
H23A C23 H23B 108.1
N1 C24 C23 113.17(11)
N1 C24 H24A 108.9
C23 C24 H24A 108.9
N1 C24 H24B 108.9
C23 C24 H24B 108.9
H24A C24 H24B 107.8
N2 C25 C37 120.58(12)
N2 C25 B1 132.74(11)
C37 C25 B1 106.40(10)
N2 C26 C27 112.56(12)
N2 C26 H26A 109.1
C27 C26 H26A 109.1
N2 C26 H26B 109.1
C27 C26 H26B 109.1
H26A C26 H26B 107.8
C28 C27 C26 112.22(12)
C28 C27 H27A 109.2
C26 C27 H27A 109.2
C28 C27 H27B 109.2
C26 C27 H27B 109.2
H27A C27 H27B 107.9
C27 C28 C29 109.09(12)
C27 C28 H28A 109.9
C29 C28 H28A 109.9
C27 C28 H28B 109.9
C29 C28 H28B 109.9
H28A C28 H28B 108.3
C30 C29 C28 111.05(12)
C30 C29 H29A 109.4
C28 C29 H29A 109.4
C30 C29 H29B 109.4
C28 C29 H29B 109.4
H29A C29 H29B 108.0
N2 C30 C29 111.60(12)
N2 C30 H30A 109.3
C29 C30 H30A 109.3
N2 C30 H30B 109.3
C29 C30 H30B 109.3
H30A C30 H30B 108.0
C19 C31 C37 118.52(11)
C19 C31 N3 133.20(12)
C37 C31 N3 100.36(11)
N3 C32 C33 112.02(11)
N3 C32 H32A 109.2
C33 C32 H32A 109.2
N3 C32 H32B 109.2
C33 C32 H32B 109.2
H32A C32 H32B 107.9
C32 C33 C34 110.85(11)
C32 C33 H33A 109.5
C34 C33 H33A 109.5
C32 C33 H33B 109.5
C34 C33 H33B 109.5
H33A C33 H33B 108.1
C35 C34 C33 109.93(12)
C35 C34 H34A 109.7
C33 C34 H34A 109.7
C35 C34 H34B 109.7
C33 C34 H34B 109.7
H34A C34 H34B 108.2
C34 C35 C36 111.51(12)
C34 C35 H35A 109.3
C36 C35 H35A 109.3
C34 C35 H35B 109.3
C36 C35 H35B 109.3
H35A C35 H35B 108.0
N3 C36 C35 112.24(10)
N3 C36 H36A 109.2
C35 C36 H36A 109.2
N3 C36 H36B 109.2
C35 C36 H36B 109.2
H36A C36 H36B 107.9
N4 C37 C31 116.77(11)
N4 C37 C25 105.14(11)
C31 C37 C25 99.97(10)
N4 C37 B2 120.24(11)
C31 C37 B2 86.16(11)
C25 C37 B2 125.31(11)
N4 C38 C39 111.16(13)
N4 C38 H38A 109.4
C39 C38 H38A 109.4
N4 C38 H38B 109.4
C39 C38 H38B 109.4
H38A C38 H38B 108.0
C40 C39 C38 110.84(15)
C40 C39 H39A 109.5
C38 C39 H39A 109.5
C40 C39 H39B 109.5
C38 C39 H39B 109.5
H39A C39 H39B 108.1
C39 C40 C41 109.73(13)
C39 C40 H40A 109.7
C41 C40 H40A 109.7
C39 C40 H40B 109.7
C41 C40 H40B 109.7
H40A C40 H40B 108.2
C40 C41 C42 110.85(14)
C40 C41 H41A 109.5
C42 C41 H41A 109.5
C40 C41 H41B 109.5
C42 C41 H41B 109.5
H41A C41 H41B 108.1
N4 C42 C41 110.96(14)
N4 C42 H42A 109.4
C41 C42 H42A 109.4
N4 C42 H42B 109.4
C41 C42 H42B 109.4
H42A C42 H42B 108.0

loop_
_geom_bond_atom_site_label_1
_geom_bond_atom_site_label_2
_geom_bond_distance
F1 B2 1.3804(17)
C1 C2 1.4207(19)
C1 C8 1.4277(19)
C1 B1 1.6604(19)
N1 C19 1.3945(18)
N1 C24 1.4676(17)
N1 C20 1.4703(17)
B1 C10 1.689(2)
B1 C19 1.704(2)
B1 C25 1.714(2)
F2 B2 1.3809(18)
C2 C4 1.403(2)
C2 C3 1.515(2)
N2 C25 1.3094(17)
N2 C26 1.4857(17)
N2 C30 1.4921(18)
B2 C37 1.640(2)
B2 N3 1.6994(19)
N4 C38 1.4498(19)
N4 C42 1.461(2)
N4 C37 1.4967(18)
C4 C5 1.378(2)
C4 H4 0.9500
N3 C32 1.4964(18)
N3 C36 1.5016(17)
N3 C31 1.5122(17)
C3 H3A 0.9800
C3 H3B 0.9800
C3 H3C 0.9800
C7 C5 1.389(2)
C7 C8 1.3926(19)
C7 H7 0.9500
C6 C5 1.509(2)
C6 H6A 0.9800
C6 H6B 0.9800
C6 H6C 0.9800
C8 C9 1.518(2)
C9 H9A 0.9800
C9 H9B 0.9800
C9 H9C 0.9800
C10 C17 1.419(2)
C10 C11 1.420(2)
C11 C13 1.395(2)
C11 C12 1.508(2)
C12 H12A 0.9800
C12 H12B 0.9800
C12 H12C 0.9800
C13 C14 1.385(2)
C13 H13 0.9500
C14 C16 1.378(2)
C14 C15 1.511(2)
C15 H15A 0.9800
C15 H15B 0.9800
C15 H15C 0.9800
C16 C17 1.401(2)
C16 H16 0.9500
C17 C18 1.505(2)
C18 H18A 0.9800
C18 H18B 0.9800
C18 H18C 0.9800
C19 C31 1.3634(19)
C20 C21 1.528(2)
C20 H20A 0.9900
C20 H20B 0.9900
C21 C22 1.524(2)
C21 H21A 0.9900
C21 H21B 0.9900
C22 C23 1.524(2)
C22 H22A 0.9900
C22 H22B 0.9900
C23 C24 1.523(2)
C23 H23A 0.9900
C23 H23B 0.9900
C24 H24A 0.9900
C24 H24B 0.9900
C25 C37 1.5298(18)
C26 C27 1.524(2)
C26 H26A 0.9900
C26 H26B 0.9900
C27 C28 1.522(2)
C27 H27A 0.9900
C27 H27B 0.9900
C28 C29 1.523(2)
C28 H28A 0.9900
C28 H28B 0.9900
C29 C30 1.520(2)
C29 H29A 0.9900
C29 H29B 0.9900
C30 H30A 0.9900
C30 H30B 0.9900
C31 C37 1.5107(19)
C32 C33 1.5211(19)
C32 H32A 0.9900
C32 H32B 0.9900
C33 C34 1.524(2)
C33 H33A 0.9900
C33 H33B 0.9900
C34 C35 1.523(2)
C34 H34A 0.9900
C34 H34B 0.9900
C35 C36 1.5240(19)
C35 H35A 0.9900
C35 H35B 0.9900
C36 H36A 0.9900
C36 H36B 0.9900
C38 C39 1.523(2)
C38 H38A 0.9900
C38 H38B 0.9900
C39 C40 1.518(3)
C39 H39A 0.9900
C39 H39B 0.9900
C40 C41 1.524(3)
C40 H40A 0.9900
C40 H40B 0.9900
C41 C42 1.527(2)
C41 H41A 0.9900
C41 H41B 0.9900
C42 H42A 0.9900
C42 H42B 0.9900

loop_
_geom_torsion_atom_site_label_1
_geom_torsion_atom_site_label_2
_geom_torsion_atom_site_label_3
_geom_torsion_atom_site_label_4
_geom_torsion
C2 C1 B1 C10 -2.81(18)
C8 C1 B1 C10 174.24(11)
C2 C1 B1 C19 129.87(13)
C8 C1 B1 C19 -53.09(15)
C2 C1 B1 C25 -126.46(13)
C8 C1 B1 C25 50.58(16)
C8 C1 C2 C4 -7.97(19)
B1 C1 C2 C4 169.20(12)
C8 C1 C2 C3 169.53(13)
B1 C1 C2 C3 -13.3(2)
C1 C2 C4 C5 3.1(2)
C3 C2 C4 C5 -174.65(14)
F1 B2 N3 C32 -118.82(12)
F2 B2 N3 C32 2.59(14)
C37 B2 N3 C32 122.35(11)
F1 B2 N3 C36 10.03(15)
F2 B2 N3 C36 131.43(11)
C37 B2 N3 C36 -108.81(11)
F1 B2 N3 C31 127.18(12)
F2 B2 N3 C31 -111.41(11)
C37 B2 N3 C31 8.35(9)
C2 C4 C5 C7 3.4(2)
C2 C4 C5 C6 -177.78(14)
C8 C7 C5 C4 -4.6(2)
C8 C7 C5 C6 176.58(14)
C5 C7 C8 C1 -0.6(2)
C5 C7 C8 C9 177.15(13)
C2 C1 C8 C7 6.86(19)
B1 C1 C8 C7 -170.46(12)
C2 C1 C8 C9 -170.74(12)
B1 C1 C8 C9 11.94(19)
C1 B1 C10 C17 103.05(15)
C19 B1 C10 C17 -29.78(17)
C25 B1 C10 C17 -130.69(12)
C1 B1 C10 C11 -75.81(16)
C19 B1 C10 C11 151.36(12)
C25 B1 C10 C11 50.45(15)
C17 C10 C11 C13 2.35(19)
B1 C10 C11 C13 -178.69(12)
C17 C10 C11 C12 -174.71(13)
B1 C10 C11 C12 4.2(2)
C10 C11 C13 C14 -2.3(2)
C12 C11 C13 C14 175.03(14)
C11 C13 C14 C16 0.2(2)
C11 C13 C14 C15 179.58(15)
C13 C14 C16 C17 1.6(2)
C15 C14 C16 C17 -177.80(15)
C14 C16 C17 C10 -1.4(2)
C14 C16 C17 C18 -179.82(14)
C11 C10 C17 C16 -0.60(19)
B1 C10 C17 C16 -179.55(12)
C11 C10 C17 C18 177.66(13)
B1 C10 C17 C18 -1.3(2)
C24 N1 C19 C31 40.30(18)
C20 N1 C19 C31 -170.81(12)
C24 N1 C19 B1 -145.04(12)
C20 N1 C19 B1 3.85(19)
C1 B1 C19 C31 141.71(11)
C10 B1 C19 C31 -83.71(13)
C25 B1 C19 C31 26.11(12)
C1 B1 C19 N1 -33.66(17)
C10 B1 C19 N1 100.91(14)
C25 B1 C19 N1 -149.27(12)
C19 N1 C20 C21 147.47(12)
C24 N1 C20 C21 -60.64(14)
N1 C20 C21 C22 59.72(14)
C20 C21 C22 C23 -55.02(15)
C21 C22 C23 C24 51.88(15)
C19 N1 C24 C23 -147.72(12)
C20 N1 C24 C23 59.46(14)
C22 C23 C24 N1 -55.20(15)
C26 N2 C25 C37 -178.86(12)
C30 N2 C25 C37 -4.2(2)
C26 N2 C25 B1 8.2(2)
C30 N2 C25 B1 -177.11(13)
C1 B1 C25 N2 19.8(2)
C10 B1 C25 N2 -109.12(16)
C19 B1 C25 N2 136.11(14)
C1 B1 C25 C37 -153.89(11)
C10 B1 C25 C37 77.22(12)
C19 B1 C25 C37 -37.56(11)
C25 N2 C26 C27 -128.03(14)
C30 N2 C26 C27 56.51(15)
N2 C26 C27 C28 -55.10(16)
C26 C27 C28 C29 52.67(17)
C27 C28 C29 C30 -54.76(17)
C25 N2 C30 C29 125.82(14)
C26 N2 C30 C29 -58.79(15)
C28 C29 C30 N2 59.42(16)
N1 C19 C31 C37 168.41(11)
B1 C19 C31 C37 -7.27(15)
N1 C19 C31 N3 26.1(2)
B1 C19 C31 N3 -149.54(13)
C32 N3 C31 C19 23.70(19)
C36 N3 C31 C19 -107.60(16)
B2 N3 C31 C19 137.65(15)
C32 N3 C31 C37 -123.16(11)
C36 N3 C31 C37 105.54(12)
B2 N3 C31 C37 -9.22(10)
C36 N3 C32 C33 -56.32(14)
C31 N3 C32 C33 169.17(10)
B2 N3 C32 C33 74.69(13)
N3 C32 C33 C34 57.35(15)
C32 C33 C34 C35 -55.50(16)
C33 C34 C35 C36 54.51(15)
C32 N3 C36 C35 55.06(14)
C31 N3 C36 C35 -171.85(11)
B2 N3 C36 C35 -75.71(14)
C34 C35 C36 N3 -55.05(15)
C38 N4 C37 C31 32.90(16)
C42 N4 C37 C31 165.36(12)
C38 N4 C37 C25 142.62(12)
C42 N4 C37 C25 -84.92(13)
C38 N4 C37 B2 -69.07(16)
C42 N4 C37 B2 63.39(16)
C19 C31 C37 N4 94.38(14)
N3 C31 C37 N4 -112.58(11)
C19 C31 C37 C25 -18.31(15)
N3 C31 C37 C25 134.73(10)
C19 C31 C37 B2 -143.51(12)
N3 C31 C37 B2 9.53(10)
N2 C25 C37 N4 99.29(14)
B1 C25 C37 N4 -86.11(12)
N2 C25 C37 C31 -139.29(12)
B1 C25 C37 C31 35.31(12)
N2 C25 C37 B2 -46.93(19)
B1 C25 C37 B2 127.67(13)
F1 B2 C37 N4 -1.98(18)
F2 B2 C37 N4 -141.06(12)
N3 B2 C37 N4 110.58(12)
F1 B2 C37 C31 -120.90(12)
F2 B2 C37 C31 100.02(13)
N3 B2 C37 C31 -8.33(9)
F1 B2 C37 C25 139.60(13)
F2 B2 C37 C25 0.5(2)
N3 B2 C37 C25 -107.83(13)
C42 N4 C38 C39 59.34(17)
C37 N4 C38 C39 -166.85(12)
N4 C38 C39 C40 -57.02(17)
C38 C39 C40 C41 53.85(18)
C39 C40 C41 C42 -53.58(19)
C38 N4 C42 C41 -58.92(16)
C37 N4 C42 C41 166.25(12)
C40 C41 C42 N4 56.12(18)
